data_4069214
loop_
_publ_author_name
'Li, Ling'
'Brennessel, William W.'
'Jones, William D.'

_publ_section_title
;
 C&#x2212;H Activation of Phenyl Imines and 2-Phenylpyridines with
 [Cp*MCl2]2(M = Ir, Rh): Regioselectivity, Kinetics, and Mechanism
;
_journal_issue 12
_journal_name_full Organometallics
_journal_page_first 3492
_journal_paper_doi 10.1021/om9000742
_journal_volume 28
_journal_year 2009
_chemical_formula_moiety 'C22 H22 Cl F3 N Rh'
_chemical_formula_sum 'C22 H22 Cl F3 N Rh'
_chemical_formula_weight 495.77
_chemical_name_common jonll33
_chemical_name_systematic
;
 ?
;
_space_group_IT_number 2
_symmetry_cell_setting triclinic
_symmetry_space_group_name_Hall '-P 1'
_symmetry_space_group_name_H-M 'P -1'
_atom_sites_solution_hydrogens geom
_atom_sites_solution_primary direct
_atom_sites_solution_secondary difmap
_audit_creation_method SHELXL-97
_cell_angle_alpha 64.511(2)
_cell_angle_beta 84.041(2)
_cell_angle_gamma 82.188(2)
_cell_formula_units_Z 2
_cell_length_a 8.8399(10)
_cell_length_b 11.2399(13)
_cell_length_c 11.4866(13)
_cell_measurement_reflns_used 4066
_cell_measurement_temperature 100.0(1)
_cell_measurement_theta_max 33.04
_cell_measurement_theta_min 2.33
_cell_volume 1019.3(2)
_computing_cell_refinement 'SAINT (Bruker, 2006)'
_computing_data_collection 'APEX2 (Bruker, 2006)'
_computing_data_reduction 'SAINT (Bruker, 2006)'
_computing_molecular_graphics 'SHELXTL (Bruker, 2000)'
_computing_publication_material 'SHELXTL (Bruker, 2000)'
_computing_structure_refinement 'SHELXL-97 (Sheldrick, 1997)'
_computing_structure_solution 'SIR97 (Altomare et al., 1999)'
_diffrn_ambient_temperature 100.0(1)
_diffrn_measured_fraction_theta_full 0.990
_diffrn_measured_fraction_theta_max 0.990
_diffrn_measurement_device_type 'Bruker SMART APEX II CCD Platform'
_diffrn_measurement_method 'area detector, \w scans per \f'
_diffrn_radiation_monochromator graphite
_diffrn_radiation_source 'fine-focus sealed tube'
_diffrn_radiation_type MoK\a
_diffrn_radiation_wavelength 0.71073
_diffrn_reflns_av_R_equivalents 0.0347
_diffrn_reflns_av_sigmaI/netI 0.0447
_diffrn_reflns_limit_h_max 13
_diffrn_reflns_limit_h_min -13
_diffrn_reflns_limit_k_max 16
_diffrn_reflns_limit_k_min -16
_diffrn_reflns_limit_l_max 17
_diffrn_reflns_limit_l_min -17
_diffrn_reflns_number 18274
_diffrn_reflns_theta_full 32.03
_diffrn_reflns_theta_max 32.03
_diffrn_reflns_theta_min 1.97
_exptl_absorpt_coefficient_mu 1.002
_exptl_absorpt_correction_T_max 0.9706
_exptl_absorpt_correction_T_min 0.7530
_exptl_absorpt_correction_type multi-scan
_exptl_absorpt_process_details 'SADABS (Sheldrick, 2007)'
_exptl_crystal_colour yellow-orange
_exptl_crystal_density_diffrn 1.615
_exptl_crystal_density_method 'not measured'
_exptl_crystal_description plate
_exptl_crystal_F_000 500
_exptl_crystal_size_max 0.30
_exptl_crystal_size_mid 0.14
_exptl_crystal_size_min 0.03
_refine_diff_density_max 0.756
_refine_diff_density_min -0.644
_refine_diff_density_rms 0.100
_refine_ls_extinction_method none
_refine_ls_goodness_of_fit_ref 1.035
_refine_ls_hydrogen_treatment constr
_refine_ls_matrix_type full
_refine_ls_number_parameters 258
_refine_ls_number_reflns 7024
_refine_ls_number_restraints 0
_refine_ls_restrained_S_all 1.035
_refine_ls_R_factor_all 0.0383
_refine_ls_R_factor_gt 0.0303
_refine_ls_shift/su_max 0.001
_refine_ls_shift/su_mean 0.000
_refine_ls_structure_factor_coef Fsqd
_refine_ls_weighting_details 'calc w=1/[\s^2^(Fo^2^)+(0.0301P)^2^+0.2603P] where P=(Fo^2^+2Fc^2^)/3'
_refine_ls_weighting_scheme calc
_refine_ls_wR_factor_gt 0.0663
_refine_ls_wR_factor_ref 0.0700
_reflns_number_gt 6076
_reflns_number_total 7024
_reflns_threshold_expression >2sigma(I)
_cod_data_source_file om9000742_si_003.cif
_cod_data_source_block jonll33_2'k
_cod_original_sg_symbol_H-M P-1
_cod_database_code 4069214

loop_
_symmetry_equiv_pos_as_xyz
'x, y, z'
'-x, -y, -z'

loop_
_atom_site_label
_atom_site_type_symbol
_atom_site_fract_x
_atom_site_fract_y
_atom_site_fract_z
_atom_site_U_iso_or_equiv
_atom_site_adp_type
_atom_site_occupancy
_atom_site_symmetry_multiplicity
_atom_site_calc_flag
_atom_site_refinement_flags
Rh1 Rh 0.198675(16) 0.356827(13) 0.290537(13) 0.01236(4) Uani 1 1 d .
Cl1 Cl -0.07472(5) 0.39804(4) 0.30148(4) 0.01733(9) Uani 1 1 d .
N1 N 0.17903(17) 0.15825(15) 0.33649(14) 0.0142(3) Uani 1 1 d .
C1 C 0.1961(2) 0.27755(17) 0.48436(17) 0.0143(3) Uani 1 1 d .
C2 C 0.1870(2) 0.34671(18) 0.56206(18) 0.0168(3) Uani 1 1 d .
H2A H 0.1698 0.4407 0.5236 0.020 Uiso 1 1 calc R
C3 C 0.2031(2) 0.27926(18) 0.69452(18) 0.0183(4) Uani 1 1 d .
H3A H 0.1985 0.3273 0.7458 0.022 Uiso 1 1 calc R
C4 C 0.2258(2) 0.14135(18) 0.75221(18) 0.0183(4) Uani 1 1 d .
C5 C 0.2264(2) 0.07009(18) 0.67910(18) 0.0174(3) Uani 1 1 d .
H5A H 0.2377 -0.0240 0.7191 0.021 Uiso 1 1 calc R
C6 C 0.2103(2) 0.13839(17) 0.54584(17) 0.0144(3) Uani 1 1 d .
C7 C 0.1967(2) 0.07235(17) 0.46201(17) 0.0143(3) Uani 1 1 d .
C8 C 0.1904(2) -0.06324(17) 0.50241(18) 0.0163(3) Uani 1 1 d .
H8A H 0.2010 -0.1226 0.5907 0.020 Uiso 1 1 calc R
C9 C 0.1686(2) -0.11049(18) 0.41283(19) 0.0190(4) Uani 1 1 d .
H9A H 0.1660 -0.2027 0.4387 0.023 Uiso 1 1 calc R
C10 C 0.1505(2) -0.02135(19) 0.28443(19) 0.0195(4) Uani 1 1 d .
H10A H 0.1357 -0.0516 0.2213 0.023 Uiso 1 1 calc R
C11 C 0.1544(2) 0.11165(18) 0.25072(18) 0.0173(3) Uani 1 1 d .
H11A H 0.1391 0.1728 0.1636 0.021 Uiso 1 1 calc R
C12 C 0.4235(2) 0.36850(18) 0.19894(17) 0.0156(3) Uani 1 1 d .
C13 C 0.4062(2) 0.44719(19) 0.27039(18) 0.0180(4) Uani 1 1 d .
C14 C 0.2830(2) 0.54876(18) 0.21724(18) 0.0176(4) Uani 1 1 d .
C15 C 0.2363(2) 0.53899(17) 0.10356(17) 0.0157(3) Uani 1 1 d .
C16 C 0.3228(2) 0.43038(17) 0.09111(17) 0.0149(3) Uani 1 1 d .
C17 C 0.5396(2) 0.2520(2) 0.2206(2) 0.0241(4) Uani 1 1 d .
H17A H 0.6398 0.2831 0.1851 0.036 Uiso 1 1 calc R
H17B H 0.5100 0.2006 0.1775 0.036 Uiso 1 1 calc R
H17C H 0.5449 0.1960 0.3135 0.036 Uiso 1 1 calc R
C18 C 0.5038(2) 0.4295(2) 0.3760(2) 0.0270(4) Uani 1 1 d .
H18A H 0.5971 0.4732 0.3386 0.040 Uiso 1 1 calc R
H18B H 0.5311 0.3348 0.4278 0.040 Uiso 1 1 calc R
H18C H 0.4475 0.4690 0.4311 0.040 Uiso 1 1 calc R
C19 C 0.2321(3) 0.6610(2) 0.2542(2) 0.0261(4) Uani 1 1 d .
H19A H 0.2902 0.7363 0.2011 0.039 Uiso 1 1 calc R
H19B H 0.2500 0.6327 0.3455 0.039 Uiso 1 1 calc R
H19C H 0.1229 0.6875 0.2400 0.039 Uiso 1 1 calc R
C20 C 0.1130(2) 0.63094(19) 0.01965(19) 0.0213(4) Uani 1 1 d .
H20A H 0.1441 0.7210 -0.0218 0.032 Uiso 1 1 calc R
H20B H 0.0184 0.6300 0.0725 0.032 Uiso 1 1 calc R
H20C H 0.0958 0.6020 -0.0467 0.032 Uiso 1 1 calc R
C21 C 0.3220(2) 0.38690(19) -0.01498(18) 0.0191(4) Uani 1 1 d .
H21A H 0.4196 0.4018 -0.0656 0.029 Uiso 1 1 calc R
H21B H 0.2382 0.4380 -0.0712 0.029 Uiso 1 1 calc R
H21C H 0.3078 0.2924 0.0224 0.029 Uiso 1 1 calc R
C22 C 0.2467(3) 0.0726(2) 0.8940(2) 0.0281(5) Uani 1 1 d .
F1 F 0.2628(2) -0.05881(13) 0.94019(13) 0.0479(4) Uani 1 1 d .
F2 F 0.3701(2) 0.10492(16) 0.92806(15) 0.0529(5) Uani 1 1 d .
F3 F 0.1310(2) 0.10607(18) 0.96272(14) 0.0568(5) Uani 1 1 d .

loop_
_atom_site_aniso_label
_atom_site_aniso_U_11
_atom_site_aniso_U_22
_atom_site_aniso_U_33
_atom_site_aniso_U_23
_atom_site_aniso_U_13
_atom_site_aniso_U_12
Rh1 0.01491(7) 0.01068(6) 0.01199(7) -0.00544(5) -0.00011(5) -0.00106(4)
Cl1 0.01553(19) 0.01590(19) 0.0173(2) -0.00448(16) 0.00000(15) -0.00019(15)
N1 0.0166(7) 0.0130(7) 0.0137(7) -0.0066(6) -0.0004(6) -0.0006(5)
C1 0.0150(8) 0.0137(8) 0.0140(8) -0.0057(6) 0.0004(6) -0.0018(6)
C2 0.0210(9) 0.0134(8) 0.0172(8) -0.0083(7) 0.0012(7) -0.0011(7)
C3 0.0244(9) 0.0172(8) 0.0158(8) -0.0097(7) -0.0007(7) -0.0009(7)
C4 0.0236(9) 0.0168(8) 0.0141(8) -0.0066(7) -0.0026(7) 0.0003(7)
C5 0.0230(9) 0.0130(8) 0.0152(8) -0.0055(7) -0.0030(7) 0.0010(7)
C6 0.0146(8) 0.0144(8) 0.0155(8) -0.0082(7) -0.0005(6) 0.0006(6)
C7 0.0155(8) 0.0128(8) 0.0142(8) -0.0059(6) -0.0011(6) 0.0004(6)
C8 0.0206(9) 0.0116(8) 0.0147(8) -0.0045(6) -0.0017(7) 0.0011(7)
C9 0.0240(9) 0.0129(8) 0.0204(9) -0.0075(7) -0.0004(7) -0.0015(7)
C10 0.0261(10) 0.0183(9) 0.0187(9) -0.0118(7) -0.0017(7) -0.0029(7)
C11 0.0229(9) 0.0168(8) 0.0135(8) -0.0077(7) -0.0010(7) -0.0023(7)
C12 0.0144(8) 0.0170(8) 0.0152(8) -0.0068(7) 0.0007(6) -0.0016(6)
C13 0.0165(8) 0.0229(9) 0.0165(8) -0.0094(7) 0.0029(7) -0.0071(7)
C14 0.0210(9) 0.0154(8) 0.0186(9) -0.0090(7) 0.0046(7) -0.0065(7)
C15 0.0171(8) 0.0115(8) 0.0157(8) -0.0034(6) 0.0022(7) -0.0035(6)
C16 0.0162(8) 0.0138(8) 0.0147(8) -0.0057(6) 0.0013(6) -0.0038(6)
C17 0.0215(10) 0.0240(10) 0.0233(10) -0.0087(8) -0.0002(8) 0.0045(8)
C18 0.0227(10) 0.0421(13) 0.0220(10) -0.0172(9) -0.0013(8) -0.0097(9)
C19 0.0359(12) 0.0180(9) 0.0286(11) -0.0144(8) 0.0068(9) -0.0070(8)
C20 0.0220(9) 0.0151(8) 0.0213(9) -0.0032(7) 0.0000(7) 0.0004(7)
C21 0.0234(9) 0.0203(9) 0.0153(8) -0.0091(7) 0.0021(7) -0.0051(7)
C22 0.0476(14) 0.0202(10) 0.0175(9) -0.0099(8) -0.0072(9) 0.0041(9)
F1 0.1055(14) 0.0178(6) 0.0180(6) -0.0041(5) -0.0147(8) -0.0019(8)
F2 0.0779(12) 0.0456(9) 0.0362(9) -0.0115(7) -0.0331(8) -0.0063(9)
F3 0.0782(12) 0.0606(11) 0.0173(7) -0.0125(7) 0.0032(7) 0.0218(9)

loop_
_atom_type_symbol
_atom_type_description
_atom_type_scat_dispersion_real
_atom_type_scat_dispersion_imag
_atom_type_scat_source
C C 0.0033 0.0016 'International Tables Vol C Tables 4.2.6.8 and 6.1.1.4'
H H 0.0000 0.0000 'International Tables Vol C Tables 4.2.6.8 and 6.1.1.4'
N N 0.0061 0.0033 'International Tables Vol C Tables 4.2.6.8 and 6.1.1.4'
F F 0.0171 0.0103 'International Tables Vol C Tables 4.2.6.8 and 6.1.1.4'
Cl Cl 0.1484 0.1585 'International Tables Vol C Tables 4.2.6.8 and 6.1.1.4'
Rh Rh -1.1178 0.9187 'International Tables Vol C Tables 4.2.6.8 and 6.1.1.4'

loop_
_geom_angle_atom_site_label_1
_geom_angle_atom_site_label_2
_geom_angle_atom_site_label_3
_geom_angle
C1 Rh1 N1 78.82(6)
C1 Rh1 C12 114.05(7)
N1 Rh1 C12 98.11(6)
C1 Rh1 C14 108.08(7)
N1 Rh1 C14 162.92(7)
C12 Rh1 C14 64.83(7)
C1 Rh1 C13 92.66(7)
N1 Rh1 C13 127.24(7)
C12 Rh1 C13 38.78(7)
C14 Rh1 C13 38.83(7)
C1 Rh1 C15 146.13(7)
N1 Rh1 C15 134.46(6)
C12 Rh1 C15 62.88(7)
C14 Rh1 C15 38.39(7)
C13 Rh1 C15 63.60(7)
C1 Rh1 C16 152.26(7)
N1 Rh1 C16 103.41(6)
C12 Rh1 C16 38.29(7)
C14 Rh1 C16 63.07(7)
C13 Rh1 C16 63.62(7)
C15 Rh1 C16 35.85(6)
C1 Rh1 Cl1 89.40(5)
N1 Rh1 Cl1 89.72(4)
C12 Rh1 Cl1 156.27(5)
C14 Rh1 Cl1 105.69(5)
C13 Rh1 Cl1 142.65(5)
C15 Rh1 Cl1 95.80(5)
C16 Rh1 Cl1 118.09(5)
C11 N1 C7 119.34(15)
C11 N1 Rh1 124.65(12)
C7 N1 Rh1 115.99(12)
C2 C1 C6 117.92(16)
C2 C1 Rh1 126.66(13)
C6 C1 Rh1 115.38(13)
C3 C2 C1 120.76(17)
C3 C2 H2A 119.6
C1 C2 H2A 119.6
C2 C3 C4 120.12(17)
C2 C3 H3A 119.9
C4 C3 H3A 119.9
C5 C4 C3 120.40(17)
C5 C4 C22 121.02(17)
C3 C4 C22 118.58(17)
C4 C5 C6 119.23(17)
C4 C5 H5A 120.4
C6 C5 H5A 120.4
C5 C6 C1 121.36(16)
C5 C6 C7 123.28(16)
C1 C6 C7 115.24(16)
N1 C7 C8 120.69(16)
N1 C7 C6 113.18(15)
C8 C7 C6 125.98(16)
C9 C8 C7 119.49(17)
C9 C8 H8A 120.3
C7 C8 H8A 120.3
C8 C9 C10 119.24(17)
C8 C9 H9A 120.4
C10 C9 H9A 120.4
C11 C10 C9 118.68(17)
C11 C10 H10A 120.7
C9 C10 H10A 120.7
N1 C11 C10 122.52(17)
N1 C11 H11A 118.7
C10 C11 H11A 118.7
C13 C12 C16 108.70(16)
C13 C12 C17 125.63(17)
C16 C12 C17 125.26(17)
C13 C12 Rh1 71.25(10)
C16 C12 Rh1 76.20(10)
C17 C12 Rh1 124.51(13)
C12 C13 C14 107.26(16)
C12 C13 C18 125.68(18)
C14 C13 C18 127.00(18)
C12 C13 Rh1 69.97(10)
C14 C13 Rh1 70.56(10)
C18 C13 Rh1 126.87(14)
C13 C14 C15 107.61(16)
C13 C14 C19 126.30(18)
C15 C14 C19 125.07(18)
C13 C14 Rh1 70.62(10)
C15 C14 Rh1 75.02(10)
C19 C14 Rh1 128.99(14)
C16 C15 C14 108.68(16)
C16 C15 C20 127.79(17)
C14 C15 C20 123.52(17)
C16 C15 Rh1 72.61(10)
C14 C15 Rh1 66.58(10)
C20 C15 Rh1 125.43(13)
C15 C16 C12 107.33(16)
C15 C16 C21 127.87(17)
C12 C16 C21 124.72(16)
C15 C16 Rh1 71.54(10)
C12 C16 Rh1 65.51(10)
C21 C16 Rh1 130.37(12)
C12 C17 H17A 109.5
C12 C17 H17B 109.5
H17A C17 H17B 109.5
C12 C17 H17C 109.5
H17A C17 H17C 109.5
H17B C17 H17C 109.5
C13 C18 H18A 109.5
C13 C18 H18B 109.5
H18A C18 H18B 109.5
C13 C18 H18C 109.5
H18A C18 H18C 109.5
H18B C18 H18C 109.5
C14 C19 H19A 109.5
C14 C19 H19B 109.5
H19A C19 H19B 109.5
C14 C19 H19C 109.5
H19A C19 H19C 109.5
H19B C19 H19C 109.5
C15 C20 H20A 109.5
C15 C20 H20B 109.5
H20A C20 H20B 109.5
C15 C20 H20C 109.5
H20A C20 H20C 109.5
H20B C20 H20C 109.5
C16 C21 H21A 109.5
C16 C21 H21B 109.5
H21A C21 H21B 109.5
C16 C21 H21C 109.5
H21A C21 H21C 109.5
H21B C21 H21C 109.5
F1 C22 F2 105.86(19)
F1 C22 F3 107.3(2)
F2 C22 F3 103.91(18)
F1 C22 C4 113.84(17)
F2 C22 C4 112.6(2)
F3 C22 C4 112.54(18)

loop_
_geom_bond_atom_site_label_1
_geom_bond_atom_site_label_2
_geom_bond_distance
Rh1 C1 2.0097(18)
Rh1 N1 2.0887(15)
Rh1 C12 2.1432(18)
Rh1 C14 2.1594(18)
Rh1 C13 2.1602(18)
Rh1 C15 2.2732(18)
Rh1 C16 2.2870(18)
Rh1 Cl1 2.3988(5)
N1 C11 1.346(2)
N1 C7 1.358(2)
C1 C2 1.404(2)
C1 C6 1.405(2)
C2 C3 1.390(3)
C2 H2A 0.9500
C3 C4 1.393(3)
C3 H3A 0.9500
C4 C5 1.387(3)
C4 C22 1.492(3)
C5 C6 1.399(3)
C5 H5A 0.9500
C6 C7 1.468(2)
C7 C8 1.396(2)
C8 C9 1.385(3)
C8 H8A 0.9500
C9 C10 1.392(3)
C9 H9A 0.9500
C10 C11 1.378(3)
C10 H10A 0.9500
C11 H11A 0.9500
C12 C13 1.429(3)
C12 C16 1.459(3)
C12 C17 1.495(3)
C13 C14 1.436(3)
C13 C18 1.490(3)
C14 C15 1.461(3)
C14 C19 1.497(3)
C15 C16 1.403(2)
C15 C20 1.497(3)
C16 C21 1.496(2)
C17 H17A 0.9800
C17 H17B 0.9800
C17 H17C 0.9800
C18 H18A 0.9800
C18 H18B 0.9800
C18 H18C 0.9800
C19 H19A 0.9800
C19 H19B 0.9800
C19 H19C 0.9800
C20 H20A 0.9800
C20 H20B 0.9800
C20 H20C 0.9800
C21 H21A 0.9800
C21 H21B 0.9800
C21 H21C 0.9800
C22 F1 1.329(2)
C22 F2 1.339(3)
C22 F3 1.339(3)

loop_
_geom_torsion_atom_site_label_1
_geom_torsion_atom_site_label_2
_geom_torsion_atom_site_label_3
_geom_torsion_atom_site_label_4
_geom_torsion
C1 Rh1 N1 C11 172.32(16)
C12 Rh1 N1 C11 -74.63(16)
C14 Rh1 N1 C11 -72.0(3)
C13 Rh1 N1 C11 -102.89(16)
C15 Rh1 N1 C11 -14.99(19)
C16 Rh1 N1 C11 -35.99(16)
Cl1 Rh1 N1 C11 82.88(15)
C1 Rh1 N1 C7 -9.36(13)
C12 Rh1 N1 C7 103.69(13)
C14 Rh1 N1 C7 106.4(2)
C13 Rh1 N1 C7 75.43(15)
C15 Rh1 N1 C7 163.33(12)
C16 Rh1 N1 C7 142.32(13)
Cl1 Rh1 N1 C7 -98.80(13)
N1 Rh1 C1 C2 -171.78(17)
C12 Rh1 C1 C2 94.25(17)
C14 Rh1 C1 C2 24.38(18)
C13 Rh1 C1 C2 60.75(17)
C15 Rh1 C1 C2 17.6(2)
C16 Rh1 C1 C2 90.6(2)
Cl1 Rh1 C1 C2 -81.94(16)
N1 Rh1 C1 C6 10.61(13)
C12 Rh1 C1 C6 -83.35(15)
C14 Rh1 C1 C6 -153.22(13)
C13 Rh1 C1 C6 -116.86(14)
C15 Rh1 C1 C6 -160.01(12)
C16 Rh1 C1 C6 -86.98(19)
Cl1 Rh1 C1 C6 100.45(13)
C6 C1 C2 C3 4.6(3)
Rh1 C1 C2 C3 -172.91(14)
C1 C2 C3 C4 -1.1(3)
C2 C3 C4 C5 -2.7(3)
C2 C3 C4 C22 178.38(19)
C3 C4 C5 C6 2.6(3)
C22 C4 C5 C6 -178.41(19)
C4 C5 C6 C1 1.1(3)
C4 C5 C6 C7 -174.73(18)
C2 C1 C6 C5 -4.7(3)
Rh1 C1 C6 C5 173.17(14)
C2 C1 C6 C7 171.46(16)
Rh1 C1 C6 C7 -10.7(2)
C11 N1 C7 C8 0.4(3)
Rh1 N1 C7 C8 -178.04(13)
C11 N1 C7 C6 -175.35(16)
Rh1 N1 C7 C6 6.24(19)
C5 C6 C7 N1 178.75(17)
C1 C6 C7 N1 2.7(2)
C5 C6 C7 C8 3.3(3)
C1 C6 C7 C8 -172.75(18)
N1 C7 C8 C9 1.1(3)
C6 C7 C8 C9 176.28(18)
C7 C8 C9 C10 -1.2(3)
C8 C9 C10 C11 -0.2(3)
C7 N1 C11 C10 -1.9(3)
Rh1 N1 C11 C10 176.40(14)
C9 C10 C11 N1 1.8(3)
C1 Rh1 C12 C13 -61.69(12)
N1 Rh1 C12 C13 -143.01(11)
C14 Rh1 C12 C13 37.86(11)
C15 Rh1 C12 C13 80.78(12)
C16 Rh1 C12 C13 115.59(15)
Cl1 Rh1 C12 C13 108.83(14)
C1 Rh1 C12 C16 -177.28(10)
N1 Rh1 C12 C16 101.40(10)
C14 Rh1 C12 C16 -77.73(11)
C13 Rh1 C12 C16 -115.59(15)
C15 Rh1 C12 C16 -34.81(10)
Cl1 Rh1 C12 C16 -6.76(19)
C1 Rh1 C12 C17 59.19(18)
N1 Rh1 C12 C17 -22.13(17)
C14 Rh1 C12 C17 158.73(18)
C13 Rh1 C12 C17 120.9(2)
C15 Rh1 C12 C17 -158.35(18)
C16 Rh1 C12 C17 -123.5(2)
Cl1 Rh1 C12 C17 -130.30(14)
C16 C12 C13 C14 6.6(2)
C17 C12 C13 C14 179.44(18)
Rh1 C12 C13 C14 -61.03(12)
C16 C12 C13 C18 -170.75(18)
C17 C12 C13 C18 2.1(3)
Rh1 C12 C13 C18 121.63(19)
C16 C12 C13 Rh1 67.62(12)
C17 C12 C13 Rh1 -119.53(19)
C1 Rh1 C13 C12 126.41(11)
N1 Rh1 C13 C12 48.44(13)
C14 Rh1 C13 C12 -117.63(15)
C15 Rh1 C13 C12 -78.78(11)
C16 Rh1 C13 C12 -38.59(10)
Cl1 Rh1 C13 C12 -141.10(9)
C1 Rh1 C13 C14 -115.97(11)
N1 Rh1 C13 C14 166.07(10)
C12 Rh1 C13 C14 117.63(15)
C15 Rh1 C13 C14 38.85(10)
C16 Rh1 C13 C14 79.03(11)
Cl1 Rh1 C13 C14 -23.47(15)
C1 Rh1 C13 C18 6.24(18)
N1 Rh1 C13 C18 -71.72(19)
C12 Rh1 C13 C18 -120.2(2)
C14 Rh1 C13 C18 122.2(2)
C15 Rh1 C13 C18 161.1(2)
C16 Rh1 C13 C18 -158.8(2)
Cl1 Rh1 C13 C18 98.74(18)
C12 C13 C14 C15 -5.8(2)
C18 C13 C14 C15 171.47(18)
Rh1 C13 C14 C15 -66.48(12)
C12 C13 C14 C19 -174.66(18)
C18 C13 C14 C19 2.6(3)
Rh1 C13 C14 C19 124.69(19)
C12 C13 C14 Rh1 60.65(12)
C18 C13 C14 Rh1 -122.1(2)
C1 Rh1 C14 C13 70.86(12)
N1 Rh1 C14 C13 -40.7(3)
C12 Rh1 C14 C13 -37.81(10)
C15 Rh1 C14 C13 -115.22(15)
C16 Rh1 C14 C13 -80.59(11)
Cl1 Rh1 C14 C13 165.46(9)
C1 Rh1 C14 C15 -173.91(10)
N1 Rh1 C14 C15 74.5(3)
C12 Rh1 C14 C15 77.41(11)
C13 Rh1 C14 C15 115.22(15)
C16 Rh1 C14 C15 34.64(10)
Cl1 Rh1 C14 C15 -79.31(10)
C1 Rh1 C14 C19 -50.6(2)
N1 Rh1 C14 C19 -162.24(19)
C12 Rh1 C14 C19 -159.3(2)
C13 Rh1 C14 C19 -121.5(2)
C15 Rh1 C14 C19 123.3(2)
C16 Rh1 C14 C19 157.9(2)
Cl1 Rh1 C14 C19 43.96(19)
C13 C14 C15 C16 2.9(2)
C19 C14 C15 C16 171.91(18)
Rh1 C14 C15 C16 -60.65(13)
C13 C14 C15 C20 -178.35(17)
C19 C14 C15 C20 -9.3(3)
Rh1 C14 C15 C20 118.10(17)
C13 C14 C15 Rh1 63.55(12)
C19 C14 C15 Rh1 -127.44(19)
C1 Rh1 C15 C16 130.51(13)
N1 Rh1 C15 C16 -36.55(14)
C12 Rh1 C15 C16 37.16(11)
C14 Rh1 C15 C16 120.09(16)
C13 Rh1 C15 C16 80.80(12)
Cl1 Rh1 C15 C16 -131.88(10)
C1 Rh1 C15 C14 10.42(18)
N1 Rh1 C15 C14 -156.64(10)
C12 Rh1 C15 C14 -82.94(12)
C13 Rh1 C15 C14 -39.29(11)
C16 Rh1 C15 C14 -120.09(16)
Cl1 Rh1 C15 C14 108.03(10)
C1 Rh1 C15 C20 -105.07(18)
N1 Rh1 C15 C20 87.87(17)
C12 Rh1 C15 C20 161.57(18)
C14 Rh1 C15 C20 -115.5(2)
C13 Rh1 C15 C20 -154.78(18)
C16 Rh1 C15 C20 124.4(2)
Cl1 Rh1 C15 C20 -7.46(16)
C14 C15 C16 C12 1.1(2)
C20 C15 C16 C12 -177.54(17)
Rh1 C15 C16 C12 -55.81(12)
C14 C15 C16 C21 -175.79(17)
C20 C15 C16 C21 5.5(3)
Rh1 C15 C16 C21 127.26(19)
C14 C15 C16 Rh1 56.94(12)
C20 C15 C16 Rh1 -121.73(19)
C13 C12 C16 C15 -4.8(2)
C17 C12 C16 C15 -177.70(17)
Rh1 C12 C16 C15 59.56(13)
C13 C12 C16 C21 172.23(17)
C17 C12 C16 C21 -0.6(3)
Rh1 C12 C16 C21 -123.39(17)
C13 C12 C16 Rh1 -64.38(12)
C17 C12 C16 Rh1 122.74(19)
C1 Rh1 C16 C15 -114.46(16)
N1 Rh1 C16 C15 154.09(11)
C12 Rh1 C16 C15 -119.82(15)
C14 Rh1 C16 C15 -37.07(11)
C13 Rh1 C16 C15 -80.73(12)
Cl1 Rh1 C16 C15 57.10(11)
C1 Rh1 C16 C12 5.35(19)
N1 Rh1 C16 C12 -86.09(11)
C14 Rh1 C16 C12 82.75(11)
C13 Rh1 C16 C12 39.09(11)
C15 Rh1 C16 C12 119.82(15)
Cl1 Rh1 C16 C12 176.92(9)
C1 Rh1 C16 C21 121.08(19)
N1 Rh1 C16 C21 29.64(18)
C12 Rh1 C16 C21 115.7(2)
C14 Rh1 C16 C21 -161.52(19)
C13 Rh1 C16 C21 154.82(19)
C15 Rh1 C16 C21 -124.5(2)
Cl1 Rh1 C16 C21 -67.35(17)
C5 C4 C22 F1 -1.0(3)
C3 C4 C22 F1 178.0(2)
C5 C4 C22 F2 119.5(2)
C3 C4 C22 F2 -61.5(3)
C5 C4 C22 F3 -123.4(2)
C3 C4 C22 F3 55.6(3)
